data_1503412
loop_
_publ_author_name
'Hayashi, Ryuji'
'Feltenberger, John B.'
'Hsung, Richard P.'

_publ_section_title
;
 Torquoselective ring closures of chiral amido trienes derived from
 allenamides. A tandem allene isomerization-pericyclic
 ring-closure-intramolecular Diels-Alder cycloaddition.
;
_journal_issue 6
_journal_name_full 'Organic letters'
_journal_page_first 1152
_journal_page_last 1155
_journal_paper_doi 10.1021/ol902821w
_journal_volume 12
_journal_year 2010
_chemical_absolute_configuration adrm
_chemical_formula_moiety 'C27 H30 N2 O4 S'
_chemical_formula_sum 'C27 H30 N2 O4 S'
_chemical_formula_weight 478.59
_chemical_name_common 09166a
_chemical_name_systematic
; 
 ? 
;
_space_group_IT_number 19
_symmetry_cell_setting orthorhombic
_symmetry_space_group_name_Hall 'P 2ac 2ab'
_symmetry_space_group_name_H-M 'P 21 21 21'
_atom_sites_solution_hydrogens geom
_atom_sites_solution_primary direct
_atom_sites_solution_secondary difmap
_audit_creation_method SHELXL-97
_cell_angle_alpha 90.00
_cell_angle_beta 90.00
_cell_angle_gamma 90.00
_cell_formula_units_Z 4
_cell_length_a 6.3398(7)
_cell_length_b 10.8464(13)
_cell_length_c 34.702(4)
_cell_measurement_reflns_used 2706
_cell_measurement_temperature 123(2)
_cell_measurement_theta_max 27.39
_cell_measurement_theta_min 2.21
_cell_volume 2386.2(5)
_computing_cell_refinement 'Bruker SMART'
_computing_data_collection 'Bruker SMART'
_computing_data_reduction 'Bruker SAINT'
_computing_molecular_graphics 'Bruker SHELXTL'
_computing_publication_material 'Bruker SHELXTL'
_computing_structure_refinement 'Bruker SHELXTL'
_computing_structure_solution 'Bruker SHELXTL'
_diffrn_ambient_temperature 123(2)
_diffrn_measured_fraction_theta_full 0.994
_diffrn_measured_fraction_theta_max 0.994
_diffrn_measurement_device_type 'CCD area detector'
_diffrn_measurement_method 'phi and omega scans'
_diffrn_radiation_monochromator graphite
_diffrn_radiation_source 'sealed tube'
_diffrn_radiation_type MoK\a
_diffrn_radiation_wavelength 0.71073
_diffrn_reflns_av_R_equivalents 0.0462
_diffrn_reflns_av_sigmaI/netI 0.0426
_diffrn_reflns_limit_h_max 8
_diffrn_reflns_limit_h_min -8
_diffrn_reflns_limit_k_max 14
_diffrn_reflns_limit_k_min 0
_diffrn_reflns_limit_l_max 45
_diffrn_reflns_limit_l_min 0
_diffrn_reflns_number 21251
_diffrn_reflns_theta_full 27.51
_diffrn_reflns_theta_max 27.51
_diffrn_reflns_theta_min 1.97
_exptl_absorpt_coefficient_mu 0.173
_exptl_absorpt_correction_T_max 0.9897
_exptl_absorpt_correction_T_min 0.9263
_exptl_absorpt_correction_type multi-scan
_exptl_absorpt_process_details 'SADABS (Sheldrick, 2008)'
_exptl_crystal_colour Colorless
_exptl_crystal_density_diffrn 1.332
_exptl_crystal_density_method 'not measured'
_exptl_crystal_description Plate
_exptl_crystal_F_000 1016
_exptl_crystal_size_max 0.45
_exptl_crystal_size_mid 0.35
_exptl_crystal_size_min 0.06
_refine_diff_density_max 0.305
_refine_diff_density_min -0.301
_refine_diff_density_rms 0.050
_refine_ls_abs_structure_details 'Flack H D (1983), Acta Cryst. A39, 876-881'
_refine_ls_abs_structure_Flack 0.07(7)
_refine_ls_extinction_method none
_refine_ls_goodness_of_fit_ref 1.037
_refine_ls_hydrogen_treatment constr
_refine_ls_matrix_type full
_refine_ls_number_parameters 308
_refine_ls_number_reflns 5432
_refine_ls_number_restraints 0
_refine_ls_restrained_S_all 1.037
_refine_ls_R_factor_all 0.0587
_refine_ls_R_factor_gt 0.0404
_refine_ls_shift/su_max 0.002
_refine_ls_shift/su_mean 0.000
_refine_ls_structure_factor_coef Fsqd
_refine_ls_weighting_details 'calc w=1/[\s^2^(Fo^2^)+(0.0342P)^2^+1.2305P] where P=(Fo^2^+2Fc^2^)/3'
_refine_ls_weighting_scheme calc
_refine_ls_wR_factor_gt 0.0857
_refine_ls_wR_factor_ref 0.0945
_reflns_number_gt 4491
_reflns_number_total 5432
_reflns_threshold_expression >2sigma(I)
_cod_data_source_file ol902821w_si_004.cif
_cod_data_source_block 09166a
_cod_depositor_comments
;
The following automatic conversions were performed:

'_symmetry_cell_setting' value 'Orthorhombic' changed to
'orthorhombic' according to
/home/saulius/struct/CIF-dictionaries/cif_core.dic dictionary named
'cif_core.dic' version 2.4.2 from
2011-04-26.

'_exptl_absorpt_correction_type' value 'Multi-scan'
changed to 'multi-scan' according to
/home/saulius/struct/CIF-dictionaries/cif_core.dic dictionary named
'cif_core.dic' version 2.4.2 from 2011-04-26.

Automatic conversion script
Id: cif_fix_values 1715 2011-07-08 13:25:40Z adriana 
;
_cod_original_cell_volume 2386.3(5)
_cod_original_sg_symbol_H-M P2(1)2(1)2(1)
_cod_database_code 1503412

loop_
_symmetry_equiv_pos_as_xyz
'x, y, z'
'-x+1/2, -y, z+1/2'
'-x, y+1/2, -z+1/2'
'x+1/2, -y+1/2, -z'

loop_
_atom_site_label
_atom_site_type_symbol
_atom_site_fract_x
_atom_site_fract_y
_atom_site_fract_z
_atom_site_U_iso_or_equiv
_atom_site_adp_type
_atom_site_occupancy
_atom_site_symmetry_multiplicity
_atom_site_calc_flag
_atom_site_refinement_flags
S1 S 0.15170(8) 0.73817(5) 0.786947(16) 0.02022(12) Uani 1 1 d .
O1 O -0.0731(2) 0.75661(14) 0.78665(5) 0.0262(3) Uani 1 1 d .
O2 O 0.2898(2) 0.84283(13) 0.78911(5) 0.0282(4) Uani 1 1 d .
O3 O 0.1397(3) 0.76604(15) 0.56425(4) 0.0288(4) Uani 1 1 d .
O4 O 0.3616(3) 0.68521(15) 0.52081(4) 0.0279(4) Uani 1 1 d .
N1 N 0.2114(3) 0.66389(16) 0.74780(5) 0.0189(4) Uani 1 1 d .
N2 N 0.3978(3) 0.62500(17) 0.58168(5) 0.0224(4) Uani 1 1 d .
C1 C 0.2132(4) 0.64200(19) 0.82641(6) 0.0203(5) Uani 1 1 d .
C2 C 0.0641(4) 0.5595(2) 0.84027(7) 0.0272(5) Uani 1 1 d .
H2A H -0.0704 0.5536 0.8283 0.033 Uiso 1 1 calc R
C3 C 0.1127(4) 0.4859(2) 0.87157(7) 0.0306(6) Uani 1 1 d .
H3A H 0.0106 0.4292 0.8809 0.037 Uiso 1 1 calc R
C4 C 0.3077(4) 0.4932(2) 0.88961(7) 0.0267(5) Uani 1 1 d .
C5 C 0.4570(4) 0.5750(2) 0.87487(7) 0.0278(5) Uani 1 1 d .
H5A H 0.5922 0.5799 0.8866 0.033 Uiso 1 1 calc R
C6 C 0.4118(4) 0.6494(2) 0.84335(7) 0.0248(5) Uani 1 1 d .
H6A H 0.5149 0.7046 0.8335 0.030 Uiso 1 1 calc R
C7 C 0.3550(5) 0.4132(2) 0.92404(7) 0.0356(6) Uani 1 1 d .
H7A H 0.2391 0.4194 0.9426 0.053 Uiso 1 1 calc R
H7B H 0.4863 0.4409 0.9362 0.053 Uiso 1 1 calc R
H7C H 0.3703 0.3274 0.9157 0.053 Uiso 1 1 calc R
C8 C 0.0580(3) 0.5746(2) 0.73199(6) 0.0199(5) Uani 1 1 d .
H8A H -0.0877 0.6040 0.7366 0.024 Uiso 1 1 calc R
H8B H 0.0751 0.4936 0.7448 0.024 Uiso 1 1 calc R
C9 C 0.0982(3) 0.5619(2) 0.68880(6) 0.0186(4) Uani 1 1 d .
H9A H -0.0043 0.5008 0.6780 0.022 Uiso 1 1 calc R
C10 C 0.3237(3) 0.51235(19) 0.68244(6) 0.0192(5) Uani 1 1 d .
H10A H 0.3420 0.4305 0.6953 0.023 Uiso 1 1 calc R
C11 C 0.4769(3) 0.6089(2) 0.69985(6) 0.0200(5) Uani 1 1 d .
H11A H 0.6244 0.5778 0.6967 0.024 Uiso 1 1 calc R
C12 C 0.4340(3) 0.6259(2) 0.74269(6) 0.0210(5) Uani 1 1 d .
H12A H 0.4604 0.5476 0.7566 0.025 Uiso 1 1 calc R
H12B H 0.5292 0.6897 0.7534 0.025 Uiso 1 1 calc R
C13 C 0.0736(3) 0.6852(2) 0.66634(6) 0.0201(5) Uani 1 1 d .
H13A H -0.0404 0.6773 0.6470 0.024 Uiso 1 1 calc R
H13B H 0.0351 0.7521 0.6844 0.024 Uiso 1 1 calc R
C14 C 0.4551(3) 0.7309(2) 0.67698(6) 0.0207(4) Uani 1 1 d .
H14A H 0.4172 0.7988 0.6948 0.025 Uiso 1 1 calc R
H14B H 0.5914 0.7516 0.6647 0.025 Uiso 1 1 calc R
C15 C 0.2836(3) 0.71690(19) 0.64598(6) 0.0193(5) Uani 1 1 d .
H15A H 0.2700 0.7937 0.6302 0.023 Uiso 1 1 calc R
C16 C 0.3443(4) 0.60822(19) 0.62116(6) 0.0202(4) Uani 1 1 d .
C17 C 0.3661(3) 0.50229(19) 0.63988(6) 0.0194(4) Uani 1 1 d .
H17A H 0.4048 0.4273 0.6276 0.023 Uiso 1 1 calc R
C18 C 0.2854(4) 0.6979(2) 0.55707(7) 0.0240(5) Uani 1 1 d .
C19 C 0.5413(4) 0.6028(2) 0.52107(7) 0.0296(5) Uani 1 1 d .
H19A H 0.6736 0.6493 0.5167 0.036 Uiso 1 1 calc R
H19B H 0.5270 0.5395 0.5007 0.036 Uiso 1 1 calc R
C20 C 0.5427(4) 0.5424(2) 0.56114(6) 0.0221(5) Uani 1 1 d .
H20A H 0.4823 0.4574 0.5597 0.027 Uiso 1 1 calc R
C21 C 0.7627(4) 0.5391(2) 0.57943(7) 0.0259(5) Uani 1 1 d .
H21A H 0.8306 0.6207 0.5764 0.031 Uiso 1 1 calc R
H21B H 0.7491 0.5224 0.6074 0.031 Uiso 1 1 calc R
C22 C 0.9007(3) 0.4415(2) 0.56126(7) 0.0250(5) Uani 1 1 d .
C23 C 0.9196(4) 0.3251(3) 0.57794(8) 0.0372(6) Uani 1 1 d .
H23A H 0.8467 0.3073 0.6012 0.045 Uiso 1 1 calc R
C24 C 1.0441(4) 0.2346(3) 0.56083(9) 0.0462(7) Uani 1 1 d .
H24A H 1.0563 0.1558 0.5726 0.055 Uiso 1 1 calc R
C25 C 1.1496(4) 0.2586(3) 0.52700(9) 0.0434(7) Uani 1 1 d .
H25A H 1.2341 0.1966 0.5153 0.052 Uiso 1 1 calc R
C26 C 1.1319(4) 0.3729(2) 0.51020(8) 0.0381(6) Uani 1 1 d .
H26A H 1.2041 0.3897 0.4868 0.046 Uiso 1 1 calc R
C27 C 1.0098(4) 0.4636(2) 0.52713(7) 0.0265(5) Uani 1 1 d .
H27A H 1.0001 0.5424 0.5153 0.032 Uiso 1 1 calc R

loop_
_atom_site_aniso_label
_atom_site_aniso_U_11
_atom_site_aniso_U_22
_atom_site_aniso_U_33
_atom_site_aniso_U_23
_atom_site_aniso_U_13
_atom_site_aniso_U_12
S1 0.0176(2) 0.0178(2) 0.0253(3) -0.0022(2) -0.0016(2) 0.0004(2)
O1 0.0201(7) 0.0255(7) 0.0328(8) -0.0053(8) 0.0000(7) 0.0043(7)
O2 0.0271(9) 0.0193(7) 0.0381(10) -0.0034(7) -0.0026(8) -0.0029(6)
O3 0.0231(8) 0.0356(9) 0.0279(8) 0.0056(7) -0.0007(7) 0.0053(8)
O4 0.0238(8) 0.0397(9) 0.0201(8) 0.0057(7) 0.0000(7) 0.0034(8)
N1 0.0134(9) 0.0221(9) 0.0211(10) -0.0003(7) -0.0004(7) -0.0008(7)
N2 0.0193(10) 0.0258(10) 0.0220(10) 0.0025(8) 0.0019(8) 0.0019(8)
C1 0.0229(11) 0.0193(11) 0.0186(11) -0.0040(9) 0.0003(9) 0.0020(9)
C2 0.0239(12) 0.0309(12) 0.0268(13) -0.0034(10) 0.0000(10) -0.0043(11)
C3 0.0333(15) 0.0296(12) 0.0288(13) 0.0003(10) 0.0038(11) -0.0065(11)
C4 0.0295(14) 0.0271(12) 0.0235(12) -0.0033(10) 0.0031(10) 0.0049(10)
C5 0.0233(12) 0.0345(13) 0.0256(12) -0.0024(10) -0.0056(10) 0.0046(11)
C6 0.0195(12) 0.0287(12) 0.0263(12) -0.0033(10) -0.0003(9) -0.0037(9)
C7 0.0394(15) 0.0378(14) 0.0295(14) 0.0046(11) 0.0010(12) 0.0072(13)
C8 0.0142(10) 0.0216(11) 0.0240(11) -0.0012(9) 0.0006(9) -0.0032(9)
C9 0.0163(11) 0.0200(10) 0.0193(11) -0.0012(8) -0.0013(8) -0.0020(8)
C10 0.0167(11) 0.0177(10) 0.0233(12) 0.0010(8) 0.0017(9) 0.0017(9)
C11 0.0145(11) 0.0223(11) 0.0232(11) 0.0018(9) -0.0009(9) 0.0010(9)
C12 0.0133(10) 0.0247(11) 0.0250(12) 0.0034(9) -0.0040(9) 0.0020(9)
C13 0.0145(10) 0.0240(11) 0.0217(11) 0.0011(9) -0.0020(9) 0.0024(9)
C14 0.0145(10) 0.0221(11) 0.0254(11) 0.0002(9) 0.0013(9) -0.0037(9)
C15 0.0176(11) 0.0179(10) 0.0226(11) 0.0041(9) 0.0005(9) 0.0010(8)
C16 0.0131(10) 0.0238(11) 0.0238(11) 0.0020(8) 0.0011(9) -0.0001(9)
C17 0.0148(10) 0.0219(10) 0.0215(11) -0.0005(8) 0.0024(9) -0.0002(9)
C18 0.0192(12) 0.0287(12) 0.0243(12) 0.0051(10) -0.0012(9) -0.0048(9)
C19 0.0283(13) 0.0363(13) 0.0243(12) 0.0026(10) 0.0035(11) 0.0048(11)
C20 0.0183(11) 0.0278(11) 0.0203(11) -0.0009(9) 0.0015(9) -0.0009(9)
C21 0.0180(12) 0.0353(13) 0.0245(12) -0.0028(10) -0.0003(10) -0.0017(10)
C22 0.0144(11) 0.0328(12) 0.0278(12) 0.0005(10) -0.0026(9) -0.0003(9)
C23 0.0237(14) 0.0437(15) 0.0443(16) 0.0139(13) 0.0012(12) -0.0013(12)
C24 0.0291(14) 0.0319(14) 0.078(2) 0.0121(15) -0.0062(15) 0.0036(12)
C25 0.0217(12) 0.0346(14) 0.074(2) -0.0097(14) 0.0035(14) 0.0022(13)
C26 0.0258(13) 0.0410(15) 0.0474(16) -0.0096(12) 0.0057(12) -0.0043(12)
C27 0.0219(12) 0.0308(12) 0.0267(13) -0.0021(10) 0.0004(10) -0.0022(10)

loop_
_atom_type_symbol
_atom_type_description
_atom_type_scat_dispersion_real
_atom_type_scat_dispersion_imag
_atom_type_scat_source
C C 0.0033 0.0016 'International Tables Vol C Tables 4.2.6.8 and 6.1.1.4'
H H 0.0000 0.0000 'International Tables Vol C Tables 4.2.6.8 and 6.1.1.4'
N N 0.0061 0.0033 'International Tables Vol C Tables 4.2.6.8 and 6.1.1.4'
O O 0.0106 0.0060 'International Tables Vol C Tables 4.2.6.8 and 6.1.1.4'
S S 0.1246 0.1234 'International Tables Vol C Tables 4.2.6.8 and 6.1.1.4'

loop_
_geom_angle_atom_site_label_1
_geom_angle_atom_site_label_2
_geom_angle_atom_site_label_3
_geom_angle
O2 S1 O1 119.63(9)
O2 S1 N1 107.09(10)
O1 S1 N1 107.07(9)
O2 S1 C1 106.99(10)
O1 S1 C1 107.85(11)
N1 S1 C1 107.72(9)
C18 O4 C19 109.70(17)
C8 N1 C12 113.58(17)
C8 N1 S1 118.83(14)
C12 N1 S1 117.40(14)
C18 N2 C16 123.52(19)
C18 N2 C20 112.10(18)
C16 N2 C20 122.60(18)
C2 C1 C6 120.5(2)
C2 C1 S1 119.96(18)
C6 C1 S1 119.57(18)
C3 C2 C1 119.5(2)
C3 C2 H2A 120.2
C1 C2 H2A 120.2
C2 C3 C4 121.3(2)
C2 C3 H3A 119.3
C4 C3 H3A 119.3
C3 C4 C5 118.4(2)
C3 C4 C7 120.1(2)
C5 C4 C7 121.5(2)
C6 C5 C4 121.2(2)
C6 C5 H5A 119.4
C4 C5 H5A 119.4
C5 C6 C1 119.1(2)
C5 C6 H6A 120.5
C1 C6 H6A 120.5
C4 C7 H7A 109.5
C4 C7 H7B 109.5
H7A C7 H7B 109.5
C4 C7 H7C 109.5
H7A C7 H7C 109.5
H7B C7 H7C 109.5
N1 C8 C9 108.27(18)
N1 C8 H8A 110.0
C9 C8 H8A 110.0
N1 C8 H8B 110.0
C9 C8 H8B 110.0
H8A C8 H8B 108.4
C8 C9 C10 109.04(17)
C8 C9 C13 113.44(18)
C10 C9 C13 108.70(17)
C8 C9 H9A 108.5
C10 C9 H9A 108.5
C13 C9 H9A 108.5
C17 C10 C9 109.33(17)
C17 C10 C11 108.63(17)
C9 C10 C11 106.81(17)
C17 C10 H10A 110.7
C9 C10 H10A 110.7
C11 C10 H10A 110.7
C12 C11 C14 112.41(18)
C12 C11 C10 110.51(18)
C14 C11 C10 108.75(16)
C12 C11 H11A 108.4
C14 C11 H11A 108.4
C10 C11 H11A 108.4
N1 C12 C11 108.70(17)
N1 C12 H12A 109.9
C11 C12 H12A 109.9
N1 C12 H12B 109.9
C11 C12 H12B 109.9
H12A C12 H12B 108.3
C15 C13 C9 109.51(17)
C15 C13 H13A 109.8
C9 C13 H13A 109.8
C15 C13 H13B 109.8
C9 C13 H13B 109.8
H13A C13 H13B 108.2
C15 C14 C11 109.71(17)
C15 C14 H14A 109.7
C11 C14 H14A 109.7
C15 C14 H14B 109.7
C11 C14 H14B 109.7
H14A C14 H14B 108.2
C16 C15 C14 107.21(17)
C16 C15 C13 107.84(17)
C14 C15 C13 108.15(17)
C16 C15 H15A 111.2
C14 C15 H15A 111.2
C13 C15 H15A 111.2
C17 C16 N2 123.9(2)
C17 C16 C15 115.04(19)
N2 C16 C15 120.68(18)
C16 C17 C10 113.51(19)
C16 C17 H17A 123.2
C10 C17 H17A 123.2
O3 C18 O4 121.7(2)
O3 C18 N2 128.6(2)
O4 C18 N2 109.68(19)
O4 C19 C20 105.86(18)
O4 C19 H19A 110.6
C20 C19 H19A 110.6
O4 C19 H19B 110.6
C20 C19 H19B 110.6
H19A C19 H19B 108.7
N2 C20 C21 112.50(18)
N2 C20 C19 100.12(17)
C21 C20 C19 112.95(19)
N2 C20 H20A 110.3
C21 C20 H20A 110.3
C19 C20 H20A 110.3
C22 C21 C20 111.72(19)
C22 C21 H21A 109.3
C20 C21 H21A 109.3
C22 C21 H21B 109.3
C20 C21 H21B 109.3
H21A C21 H21B 107.9
C27 C22 C23 117.8(2)
C27 C22 C21 121.4(2)
C23 C22 C21 120.7(2)
C24 C23 C22 120.7(3)
C24 C23 H23A 119.7
C22 C23 H23A 119.7
C25 C24 C23 120.4(3)
C25 C24 H24A 119.8
C23 C24 H24A 119.8
C24 C25 C26 119.5(3)
C24 C25 H25A 120.2
C26 C25 H25A 120.2
C25 C26 C27 120.5(3)
C25 C26 H26A 119.8
C27 C26 H26A 119.8
C26 C27 C22 121.1(2)
C26 C27 H27A 119.5
C22 C27 H27A 119.5

loop_
_geom_bond_atom_site_label_1
_geom_bond_atom_site_label_2
_geom_bond_distance
S1 O2 1.4354(16)
S1 O1 1.4392(15)
S1 N1 1.6243(18)
S1 C1 1.765(2)
O3 C18 1.209(3)
O4 C18 1.355(3)
O4 C19 1.448(3)
N1 C8 1.478(3)
N1 C12 1.481(3)
N2 C18 1.364(3)
N2 C16 1.423(3)
N2 C20 1.468(3)
C1 C2 1.388(3)
C1 C6 1.392(3)
C2 C3 1.383(3)
C2 H2A 0.9500
C3 C4 1.388(4)
C3 H3A 0.9500
C4 C5 1.394(3)
C4 C7 1.507(3)
C5 C6 1.390(3)
C5 H5A 0.9500
C6 H6A 0.9500
C7 H7A 0.9800
C7 H7B 0.9800
C7 H7C 0.9800
C8 C9 1.527(3)
C8 H8A 0.9900
C8 H8B 0.9900
C9 C10 1.543(3)
C9 C13 1.556(3)
C9 H9A 1.0000
C10 C17 1.505(3)
C10 C11 1.551(3)
C10 H10A 1.0000
C11 C12 1.522(3)
C11 C14 1.549(3)
C11 H11A 1.0000
C12 H12A 0.9900
C12 H12B 0.9900
C13 C15 1.546(3)
C13 H13A 0.9900
C13 H13B 0.9900
C14 C15 1.537(3)
C14 H14A 0.9900
C14 H14B 0.9900
C15 C16 1.510(3)
C15 H15A 1.0000
C16 C17 1.327(3)
C17 H17A 0.9500
C19 C20 1.537(3)
C19 H19A 0.9900
C19 H19B 0.9900
C20 C21 1.533(3)
C20 H20A 1.0000
C21 C22 1.512(3)
C21 H21A 0.9900
C21 H21B 0.9900
C22 C27 1.392(3)
C22 C23 1.394(3)
C23 C24 1.392(4)
C23 H23A 0.9500
C24 C25 1.376(4)
C24 H24A 0.9500
C25 C26 1.374(4)
C25 H25A 0.9500
C26 C27 1.383(3)
C26 H26A 0.9500
C27 H27A 0.9500

loop_
_geom_torsion_atom_site_label_1
_geom_torsion_atom_site_label_2
_geom_torsion_atom_site_label_3
_geom_torsion_atom_site_label_4
_geom_torsion
O2 S1 N1 C8 -162.17(15)
O1 S1 N1 C8 -32.72(18)
C1 S1 N1 C8 83.06(18)
O2 S1 N1 C12 54.74(18)
O1 S1 N1 C12 -175.81(16)
C1 S1 N1 C12 -60.04(18)
O2 S1 C1 C2 156.78(17)
O1 S1 C1 C2 26.9(2)
N1 S1 C1 C2 -88.38(19)
O2 S1 C1 C6 -23.4(2)
O1 S1 C1 C6 -153.28(17)
N1 S1 C1 C6 91.47(19)
C6 C1 C2 C3 1.2(3)
S1 C1 C2 C3 -179.00(17)
C1 C2 C3 C4 0.3(4)
C2 C3 C4 C5 -1.5(4)
C2 C3 C4 C7 179.1(2)
C3 C4 C5 C6 1.2(4)
C7 C4 C5 C6 -179.3(2)
C4 C5 C6 C1 0.2(3)
C2 C1 C6 C5 -1.4(3)
S1 C1 C6 C5 178.76(17)
C12 N1 C8 C9 -60.6(2)
S1 N1 C8 C9 154.95(15)
N1 C8 C9 C10 61.3(2)
N1 C8 C9 C13 -59.9(2)
C8 C9 C10 C17 -178.76(18)
C13 C9 C10 C17 -54.6(2)
C8 C9 C10 C11 -61.4(2)
C13 C9 C10 C11 62.7(2)
C17 C10 C11 C12 177.82(17)
C9 C10 C11 C12 60.0(2)
C17 C10 C11 C14 54.0(2)
C9 C10 C11 C14 -63.8(2)
C8 N1 C12 C11 58.6(2)
S1 N1 C12 C11 -156.43(15)
C14 C11 C12 N1 64.0(2)
C10 C11 C12 N1 -57.7(2)
C8 C9 C13 C15 120.5(2)
C10 C9 C13 C15 -0.9(2)
C12 C11 C14 C15 -120.39(19)
C10 C11 C14 C15 2.3(2)
C11 C14 C15 C16 -56.4(2)
C11 C14 C15 C13 59.6(2)
C9 C13 C15 C16 55.1(2)
C9 C13 C15 C14 -60.5(2)
C18 N2 C16 C17 143.3(2)
C20 N2 C16 C17 -20.4(3)
C18 N2 C16 C15 -44.7(3)
C20 N2 C16 C15 151.7(2)
C14 C15 C16 C17 58.2(2)
C13 C15 C16 C17 -58.1(2)
C14 C15 C16 N2 -114.6(2)
C13 C15 C16 N2 129.2(2)
N2 C16 C17 C10 172.9(2)
C15 C16 C17 C10 0.5(3)
C9 C10 C17 C16 57.9(2)
C11 C10 C17 C16 -58.3(2)
C19 O4 C18 O3 177.2(2)
C19 O4 C18 N2 -2.4(2)
C16 N2 C18 O3 6.7(4)
C20 N2 C18 O3 171.8(2)
C16 N2 C18 O4 -173.70(19)
C20 N2 C18 O4 -8.6(3)
C18 O4 C19 C20 11.6(2)
C18 N2 C20 C21 134.9(2)
C16 N2 C20 C21 -59.8(3)
C18 N2 C20 C19 14.7(2)
C16 N2 C20 C19 180.0(2)
O4 C19 C20 N2 -15.2(2)
O4 C19 C20 C21 -135.0(2)
N2 C20 C21 C22 172.42(19)
C19 C20 C21 C22 -75.1(3)
C20 C21 C22 C27 82.9(3)
C20 C21 C22 C23 -95.9(3)
C27 C22 C23 C24 0.1(4)
C21 C22 C23 C24 179.0(2)
C22 C23 C24 C25 -0.4(4)
C23 C24 C25 C26 0.2(4)
C24 C25 C26 C27 0.2(4)
C25 C26 C27 C22 -0.5(4)
C23 C22 C27 C26 0.3(4)
C21 C22 C27 C26 -178.5(2)
